data_7704271
loop_
_publ_author_name
'Shvydkiy, Nikita V.'
'Dlin, Egor A.'
'Ivanov, Klimentiy V.'
'Buyanovskaya, Anastasiya G.'
'Nelyubina, Yulia V.'
'Perekalin, Dmitry S.'

_publ_section_title
;
 Synthesis and reactivity of cyclobutadiene nickel bromide.
;
_journal_issue 20
_journal_name_full 'Dalton transactions (Cambridge, England : 2003)'
_journal_page_first 6801
_journal_page_last 6806
_journal_paper_doi 10.1039/d0dt01510e
_journal_volume 49
_journal_year 2020
_chemical_formula_moiety 'C24 H28 Br N2 Ni, F6 P'
_chemical_formula_sum 'C24 H28 Br F6 N2 Ni P'
_chemical_formula_weight 628.07
_space_group_crystal_system monoclinic
_space_group_IT_number 14
_space_group_name_Hall '-P 2ybc'
_space_group_name_H-M_alt 'P 1 21/c 1'
_atom_sites_solution_hydrogens geom
_atom_sites_solution_primary dual
_audit_creation_date 2020-03-20
_audit_creation_method
;
Olex2 1.2
(compiled 2018.05.29 svn.r3508 for OlexSys, GUI svn.r5506)
;
_audit_update_record
;
2020-03-20 deposited with the CCDC.	2020-04-30 downloaded from the CCDC.
;
_cell_angle_alpha 90
_cell_angle_beta 96.782(4)
_cell_angle_gamma 90
_cell_formula_units_Z 4
_cell_length_a 8.7709(5)
_cell_length_b 16.2919(9)
_cell_length_c 17.2763(9)
_cell_measurement_reflns_used 9949
_cell_measurement_temperature 120
_cell_measurement_theta_max 67.65
_cell_measurement_theta_min 3.74
_cell_volume 2451.4(2)
_computing_molecular_graphics 'Olex2 (Dolomanov et al., 2009)'
_computing_publication_material 'Olex2 (Dolomanov et al., 2009)'
_computing_structure_refinement 'XL (Sheldrick, 2008)'
_computing_structure_solution 'ShelXT (Sheldrick, 2015)'
_diffrn_ambient_temperature 120
_diffrn_measured_fraction_theta_full 0.973
_diffrn_measured_fraction_theta_max 0.978
_diffrn_measurement_device_type 'Bruker APEX-II CCD'
_diffrn_measurement_method '\f and \w scans'
_diffrn_radiation_monochromator graphite
_diffrn_radiation_type CuK\a
_diffrn_radiation_wavelength 1.54178
_diffrn_reflns_av_R_equivalents 0.0888
_diffrn_reflns_av_unetI/netI 0.0456
_diffrn_reflns_Laue_measured_fraction_full 0.973
_diffrn_reflns_Laue_measured_fraction_max 0.978
_diffrn_reflns_limit_h_max 9
_diffrn_reflns_limit_h_min -10
_diffrn_reflns_limit_k_max 19
_diffrn_reflns_limit_k_min -19
_diffrn_reflns_limit_l_max 20
_diffrn_reflns_limit_l_min -20
_diffrn_reflns_number 32362
_diffrn_reflns_point_group_measured_fraction_full 0.973
_diffrn_reflns_point_group_measured_fraction_max 0.978
_diffrn_reflns_theta_full 67.679
_diffrn_reflns_theta_max 67.486
_diffrn_reflns_theta_min 3.741
_diffrn_standards_number 0
_exptl_absorpt_coefficient_mu 4.234
_exptl_absorpt_correction_T_max 0.7530
_exptl_absorpt_correction_T_min 0.5468
_exptl_absorpt_correction_type multi-scan
_exptl_absorpt_process_details
;
SADABS-2008/1 (Bruker,2008) was used for absorption correction.
wR2(int) was 0.1416 before and 0.0859 after correction.
The Ratio of minimum to maximum transmission is 0.7262.
The \l/2 correction factor is Not present.
;
_exptl_crystal_colour red
_exptl_crystal_colour_primary red
_exptl_crystal_density_diffrn 1.702
_exptl_crystal_description prism
_exptl_crystal_F_000 1272
_exptl_crystal_size_max 0.3
_exptl_crystal_size_mid 0.25
_exptl_crystal_size_min 0.15
_refine_diff_density_max 0.680
_refine_diff_density_min -0.388
_refine_diff_density_rms 0.079
_refine_ls_extinction_method none
_refine_ls_goodness_of_fit_ref 1.022
_refine_ls_hydrogen_treatment constr
_refine_ls_matrix_type full
_refine_ls_number_parameters 320
_refine_ls_number_reflns 4325
_refine_ls_number_restraints 0
_refine_ls_restrained_S_all 1.022
_refine_ls_R_factor_all 0.0481
_refine_ls_R_factor_gt 0.0345
_refine_ls_shift/su_max 0.001
_refine_ls_shift/su_mean 0.000
_refine_ls_structure_factor_coef Fsqd
_refine_ls_weighting_details 'w=1/[\s^2^(Fo^2^)+(0.0458P)^2^+1.2272P] where P=(Fo^2^+2Fc^2^)/3'
_refine_ls_weighting_scheme calc
_refine_ls_wR_factor_gt 0.0826
_refine_ls_wR_factor_ref 0.0900
_reflns_Friedel_coverage 0.000
_reflns_number_gt 3565
_reflns_number_total 4325
_reflns_threshold_expression 'I > 2\s(I)'
_cod_data_source_file d0dt01510e3.cif
_cod_data_source_block 3b
_cod_depositor_comments 'Adding full bibliography for 7704269--7704273.cif.'
_cod_database_code 7704271
_shelxl_version_number 2014/6
_shelx_space_group_comment
;
The symmetry employed for this shelxl refinement is uniquely defined
by the following loop, which should always be used as a source of
symmetry information in preference to the above space-group names.
They are only intended as comments.
;
_shelx_estimated_absorpt_t_max 0.569
_shelx_estimated_absorpt_t_min 0.363
_olex2_refinement_description
;
1. Fixed Uiso
 At 1.2 times of:
  All C(H) groups, All C(H,H) groups
 At 1.5 times of:
  All C(H,H,H) groups
2.a Secondary CH2 refined with riding coordinates:
 C5(H5A,H5B), C7(H7A,H7B), C9(H9A,H9B), C11(H11A,H11B)
2.b Aromatic/amide H refined with riding coordinates:
 C14(H14), C15(H15), C16(H16), C18(H18), C19(H19), C21(H21), C22(H22), C23(H23)
2.c Idealised Me refined as rotating group:
 C6(H6A,H6B,H6C), C8(H8A,H8B,H8C), C10(H10A,H10B,H10C), C12(H12A,H12B,H12C)
;
_olex2_submission_special_instructions 'No special instructions were received'

loop_
_space_group_symop_operation_xyz
'x, y, z'
'-x, y+1/2, -z+1/2'
'-x, -y, -z'
'x, -y-1/2, z-1/2'

loop_
_atom_site_label
_atom_site_type_symbol
_atom_site_fract_x
_atom_site_fract_y
_atom_site_fract_z
_atom_site_U_iso_or_equiv
_atom_site_adp_type
_atom_site_occupancy
_atom_site_site_symmetry_order
_atom_site_calc_flag
_atom_site_refinement_flags_posn
_atom_site_refinement_flags_adp
_atom_site_refinement_flags_occupancy
_atom_site_disorder_assembly
_atom_site_disorder_group
Br1 Br 0.89948(4) 0.64774(2) 0.58194(2) 0.02736(11) Uani 1 1 d . . . . .
Ni1 Ni 0.76503(6) 0.72330(3) 0.47671(3) 0.02090(14) Uani 1 1 d . . . . .
N1 N 0.8020(3) 0.63942(14) 0.39724(13) 0.0214(5) Uani 1 1 d . . . . .
N2 N 0.5616(3) 0.66450(14) 0.47395(13) 0.0212(5) Uani 1 1 d . . . . .
C1 C 0.6794(4) 0.83974(17) 0.45703(17) 0.0240(6) Uani 1 1 d . . . . .
C2 C 0.8012(4) 0.82367(17) 0.41008(17) 0.0231(6) Uani 1 1 d . . . . .
C3 C 0.9115(4) 0.81758(17) 0.48018(17) 0.0230(6) Uani 1 1 d . . . . .
C4 C 0.7868(4) 0.83443(17) 0.52768(17) 0.0244(6) Uani 1 1 d . . . . .
C5 C 0.5144(4) 0.86181(19) 0.43775(18) 0.0282(7) Uani 1 1 d . . . . .
H5A H 0.4631 0.8602 0.4858 0.034 Uiso 1 1 calc R . . . .
H5B H 0.4638 0.8209 0.4008 0.034 Uiso 1 1 calc R . . . .
C6 C 0.4958(4) 0.9473(2) 0.4015(2) 0.0372(8) Uani 1 1 d . . . . .
H6A H 0.5407 0.9480 0.3522 0.056 Uiso 1 1 calc GR . . . .
H6B H 0.5484 0.9877 0.4373 0.056 Uiso 1 1 calc GR . . . .
H6C H 0.3865 0.9611 0.3917 0.056 Uiso 1 1 calc GR . . . .
C7 C 0.8157(4) 0.82690(19) 0.32505(17) 0.0290(7) Uani 1 1 d . . . . .
H7A H 0.7142 0.8170 0.2950 0.035 Uiso 1 1 calc R . . . .
H7B H 0.8866 0.7832 0.3116 0.035 Uiso 1 1 calc R . . . .
C8 C 0.8770(4) 0.9108(2) 0.30301(18) 0.0346(8) Uani 1 1 d . . . . .
H8A H 0.8928 0.9107 0.2478 0.052 Uiso 1 1 calc GR . . . .
H8B H 0.9748 0.9219 0.3349 0.052 Uiso 1 1 calc GR . . . .
H8C H 0.8026 0.9536 0.3122 0.052 Uiso 1 1 calc GR . . . .
C9 C 1.0816(4) 0.81798(19) 0.49820(19) 0.0291(7) Uani 1 1 d . . . . .
H9A H 1.1288 0.7997 0.4518 0.035 Uiso 1 1 calc R . . . .
H9B H 1.1126 0.7790 0.5412 0.035 Uiso 1 1 calc R . . . .
C10 C 1.1395(4) 0.9043(2) 0.5219(2) 0.0404(8) Uani 1 1 d . . . . .
H10A H 1.1178 0.9417 0.4775 0.061 Uiso 1 1 calc GR . . . .
H10B H 1.2504 0.9025 0.5379 0.061 Uiso 1 1 calc GR . . . .
H10C H 1.0872 0.9239 0.5655 0.061 Uiso 1 1 calc GR . . . .
C11 C 0.7903(4) 0.85634(19) 0.61173(17) 0.0278(7) Uani 1 1 d . . . . .
H11A H 0.8004 0.9167 0.6168 0.033 Uiso 1 1 calc R . . . .
H11B H 0.8832 0.8316 0.6406 0.033 Uiso 1 1 calc R . . . .
C12 C 0.6525(4) 0.8297(2) 0.65034(18) 0.0358(8) Uani 1 1 d . . . . .
H12A H 0.5591 0.8531 0.6221 0.054 Uiso 1 1 calc GR . . . .
H12B H 0.6638 0.8490 0.7044 0.054 Uiso 1 1 calc GR . . . .
H12C H 0.6454 0.7697 0.6495 0.054 Uiso 1 1 calc GR . . . .
C13 C 0.6833(3) 0.58579(17) 0.38295(15) 0.0208(6) Uani 1 1 d . . . . .
C14 C 0.9278(4) 0.62646(18) 0.36348(17) 0.0261(7) Uani 1 1 d . . . . .
H14 H 1.0113 0.6636 0.3734 0.031 Uiso 1 1 calc R . . . .
C15 C 0.9416(4) 0.55956(18) 0.31358(17) 0.0275(7) Uani 1 1 d . . . . .
H15 H 1.0333 0.5519 0.2902 0.033 Uiso 1 1 calc R . . . .
C16 C 0.8228(4) 0.50548(18) 0.29871(17) 0.0274(7) Uani 1 1 d . . . . .
H16 H 0.8315 0.4600 0.2651 0.033 Uiso 1 1 calc R . . . .
C17 C 0.6873(4) 0.51758(17) 0.33367(15) 0.0224(6) Uani 1 1 d . . . . .
C18 C 0.5559(4) 0.46458(18) 0.32305(16) 0.0256(7) Uani 1 1 d . . . . .
H18 H 0.5562 0.4189 0.2889 0.031 Uiso 1 1 calc R . . . .
C19 C 0.4322(4) 0.47831(18) 0.36054(16) 0.0256(7) Uani 1 1 d . . . . .
H19 H 0.3469 0.4422 0.3520 0.031 Uiso 1 1 calc R . . . .
C20 C 0.4262(3) 0.54648(17) 0.41330(15) 0.0205(6) Uani 1 1 d . . . . .
C21 C 0.3045(4) 0.56115(18) 0.45750(16) 0.0236(6) Uani 1 1 d . . . . .
H21 H 0.2167 0.5266 0.4522 0.028 Uiso 1 1 calc R . . . .
C22 C 0.3141(4) 0.62591(18) 0.50828(16) 0.0245(6) Uani 1 1 d . . . . .
H22 H 0.2330 0.6365 0.5388 0.029 Uiso 1 1 calc R . . . .
C23 C 0.4445(4) 0.67655(18) 0.51500(16) 0.0239(6) Uani 1 1 d . . . . .
H23 H 0.4492 0.7214 0.5504 0.029 Uiso 1 1 calc R . . . .
C24 C 0.5527(3) 0.59980(17) 0.42369(15) 0.0200(6) Uani 1 1 d . . . . .
P1 P 0.27836(10) 0.72905(5) 0.25279(4) 0.02742(19) Uani 1 1 d . . . . .
F1 F 0.2989(3) 0.75128(16) 0.16468(11) 0.0539(6) Uani 1 1 d . . . . .
F2 F 0.2465(3) 0.82290(13) 0.27106(14) 0.0559(6) Uani 1 1 d . . . . .
F3 F 0.4566(2) 0.74462(16) 0.27727(12) 0.0523(6) Uani 1 1 d . . . . .
F4 F 0.2591(2) 0.70815(12) 0.34164(10) 0.0382(5) Uani 1 1 d . . . . .
F5 F 0.3121(3) 0.63596(14) 0.23671(14) 0.0622(7) Uani 1 1 d . . . . .
F6 F 0.0994(2) 0.71441(16) 0.22983(12) 0.0518(6) Uani 1 1 d . . . . .

loop_
_atom_site_aniso_label
_atom_site_aniso_U_11
_atom_site_aniso_U_22
_atom_site_aniso_U_33
_atom_site_aniso_U_23
_atom_site_aniso_U_13
_atom_site_aniso_U_12
Br1 0.0280(2) 0.02602(17) 0.02729(17) 0.00480(12) 0.00012(13) -0.00292(13)
Ni1 0.0225(3) 0.0189(2) 0.0216(2) -0.00136(18) 0.0038(2) -0.0022(2)
N1 0.0218(14) 0.0202(12) 0.0224(11) 0.0024(9) 0.0031(11) -0.0002(10)
N2 0.0221(13) 0.0206(12) 0.0210(11) -0.0003(9) 0.0033(11) -0.0010(10)
C1 0.0279(17) 0.0156(13) 0.0288(14) 0.0003(11) 0.0048(13) -0.0020(12)
C2 0.0248(16) 0.0181(13) 0.0265(14) -0.0004(11) 0.0031(13) -0.0022(12)
C3 0.0259(17) 0.0158(13) 0.0273(14) -0.0008(11) 0.0030(13) -0.0032(12)
C4 0.0294(17) 0.0171(13) 0.0264(14) -0.0017(11) 0.0021(13) -0.0022(12)
C5 0.0229(17) 0.0298(16) 0.0317(15) -0.0022(13) 0.0023(14) -0.0002(13)
C6 0.038(2) 0.0313(17) 0.0413(17) 0.0046(14) 0.0028(16) 0.0060(15)
C7 0.0377(19) 0.0249(15) 0.0253(14) -0.0012(12) 0.0081(14) -0.0029(14)
C8 0.045(2) 0.0331(17) 0.0269(15) 0.0047(13) 0.0076(15) -0.0054(16)
C9 0.0245(17) 0.0265(15) 0.0364(16) -0.0049(13) 0.0038(14) -0.0015(14)
C10 0.0292(19) 0.0312(18) 0.061(2) -0.0100(16) 0.0056(18) -0.0072(15)
C11 0.0324(18) 0.0257(15) 0.0252(14) -0.0050(12) 0.0027(14) -0.0003(13)
C12 0.042(2) 0.0378(18) 0.0279(15) -0.0063(13) 0.0067(15) -0.0061(16)
C13 0.0247(16) 0.0186(13) 0.0187(12) 0.0036(11) 0.0003(12) 0.0020(12)
C14 0.0281(17) 0.0227(15) 0.0284(14) -0.0003(12) 0.0068(14) -0.0039(13)
C15 0.0291(18) 0.0256(15) 0.0299(15) 0.0001(12) 0.0118(14) 0.0043(13)
C16 0.0345(19) 0.0214(14) 0.0269(14) -0.0017(12) 0.0057(14) 0.0019(13)
C17 0.0282(17) 0.0205(14) 0.0188(12) 0.0005(11) 0.0043(13) 0.0005(12)
C18 0.0339(18) 0.0204(14) 0.0222(13) -0.0015(11) 0.0015(14) -0.0029(13)
C19 0.0301(18) 0.0202(14) 0.0253(14) 0.0024(11) -0.0014(14) -0.0053(13)
C20 0.0216(16) 0.0198(14) 0.0195(12) 0.0050(11) -0.0002(12) 0.0014(12)
C21 0.0225(16) 0.0215(14) 0.0265(14) 0.0055(11) 0.0013(13) -0.0029(12)
C22 0.0238(16) 0.0265(15) 0.0235(13) 0.0062(12) 0.0036(13) 0.0016(13)
C23 0.0255(17) 0.0227(14) 0.0235(13) 0.0006(11) 0.0031(13) 0.0022(13)
C24 0.0224(16) 0.0196(14) 0.0184(12) 0.0030(10) 0.0035(12) 0.0014(12)
P1 0.0259(4) 0.0305(4) 0.0257(4) 0.0067(3) 0.0024(3) -0.0021(3)
F1 0.0499(14) 0.0834(17) 0.0290(10) 0.0158(10) 0.0073(10) -0.0102(12)
F2 0.0727(17) 0.0300(11) 0.0668(14) 0.0097(10) 0.0153(13) 0.0048(11)
F3 0.0282(11) 0.0894(17) 0.0394(11) -0.0099(11) 0.0042(9) -0.0080(11)
F4 0.0379(11) 0.0492(11) 0.0279(9) 0.0134(8) 0.0053(8) -0.0005(9)
F5 0.0868(19) 0.0402(12) 0.0593(14) -0.0097(10) 0.0068(14) 0.0082(12)
F6 0.0307(12) 0.0834(17) 0.0394(11) 0.0134(11) -0.0037(9) -0.0131(11)

loop_
_atom_type_symbol
_atom_type_description
_atom_type_scat_dispersion_real
_atom_type_scat_dispersion_imag
_atom_type_scat_source
C C 0.0181 0.0091 'International Tables Vol C Tables 4.2.6.8 and 6.1.1.4'
H H 0.0000 0.0000 'International Tables Vol C Tables 4.2.6.8 and 6.1.1.4'
Br Br -0.6763 1.2805 'International Tables Vol C Tables 4.2.6.8 and 6.1.1.4'
F F 0.0727 0.0534 'International Tables Vol C Tables 4.2.6.8 and 6.1.1.4'
N N 0.0311 0.0180 'International Tables Vol C Tables 4.2.6.8 and 6.1.1.4'
Ni Ni -3.0029 0.5091 'International Tables Vol C Tables 4.2.6.8 and 6.1.1.4'
P P 0.2955 0.4335 'International Tables Vol C Tables 4.2.6.8 and 6.1.1.4'

loop_
_geom_angle_atom_site_label_1
_geom_angle_atom_site_label_2
_geom_angle_atom_site_label_3
_geom_angle
_geom_angle_site_symmetry_1
_geom_angle_site_symmetry_3
_geom_angle_publ_flag
N1 Ni1 Br1 93.74(7) . . ?
N1 Ni1 N2 82.73(10) . . ?
N1 Ni1 C1 127.30(11) . . ?
N1 Ni1 C2 96.43(10) . . ?
N1 Ni1 C3 113.07(11) . . ?
N1 Ni1 C4 154.78(11) . . ?
N2 Ni1 Br1 97.41(7) . . ?
N2 Ni1 C1 97.43(11) . . ?
N2 Ni1 C2 124.09(11) . . ?
C1 Ni1 Br1 137.74(8) . . ?
C2 Ni1 Br1 138.15(9) . . ?
C2 Ni1 C1 41.10(12) . . ?
C3 Ni1 Br1 96.63(9) . . ?
C3 Ni1 N2 158.06(11) . . ?
C3 Ni1 C1 61.07(12) . . ?
C3 Ni1 C2 42.35(12) . . ?
C3 Ni1 C4 42.96(13) . . ?
C4 Ni1 Br1 96.77(9) . . ?
C4 Ni1 N2 118.32(12) . . ?
C4 Ni1 C1 41.87(12) . . ?
C4 Ni1 C2 60.93(12) . . ?
C13 N1 Ni1 112.54(19) . . ?
C14 N1 Ni1 128.7(2) . . ?
C14 N1 C13 118.5(2) . . ?
C23 N2 Ni1 130.76(19) . . ?
C23 N2 C24 117.7(3) . . ?
C24 N2 Ni1 111.43(19) . . ?
C2 C1 Ni1 69.16(16) . . ?
C2 C1 C4 90.7(2) . . ?
C2 C1 C5 133.1(3) . . ?
C4 C1 Ni1 67.55(16) . . ?
C4 C1 C5 135.9(3) . . ?
C5 C1 Ni1 125.9(2) . . ?
C1 C2 Ni1 69.74(16) . . ?
C1 C2 C3 90.5(2) . . ?
C1 C2 C7 134.8(3) . . ?
C3 C2 Ni1 67.11(16) . . ?
C3 C2 C7 133.9(3) . . ?
C7 C2 Ni1 128.3(2) . . ?
C2 C3 Ni1 70.55(16) . . ?
C2 C3 C4 89.2(2) . . ?
C2 C3 C9 136.3(3) . . ?
C4 C3 Ni1 69.01(16) . . ?
C4 C3 C9 132.6(3) . . ?
C9 C3 Ni1 129.4(2) . . ?
C1 C4 Ni1 70.58(16) . . ?
C1 C4 C3 89.6(2) . . ?
C1 C4 C11 137.7(3) . . ?
C3 C4 Ni1 68.02(15) . . ?
C3 C4 C11 131.1(3) . . ?
C11 C4 Ni1 129.1(2) . . ?
C1 C5 H5A 109.3 . . ?
C1 C5 H5B 109.3 . . ?
C1 C5 C6 111.4(3) . . ?
H5A C5 H5B 108.0 . . ?
C6 C5 H5A 109.3 . . ?
C6 C5 H5B 109.3 . . ?
C5 C6 H6A 109.5 . . ?
C5 C6 H6B 109.5 . . ?
C5 C6 H6C 109.5 . . ?
H6A C6 H6B 109.5 . . ?
H6A C6 H6C 109.5 . . ?
H6B C6 H6C 109.5 . . ?
C2 C7 H7A 109.6 . . ?
C2 C7 H7B 109.6 . . ?
C2 C7 C8 110.5(2) . . ?
H7A C7 H7B 108.1 . . ?
C8 C7 H7A 109.6 . . ?
C8 C7 H7B 109.6 . . ?
C7 C8 H8A 109.5 . . ?
C7 C8 H8B 109.5 . . ?
C7 C8 H8C 109.5 . . ?
H8A C8 H8B 109.5 . . ?
H8A C8 H8C 109.5 . . ?
H8B C8 H8C 109.5 . . ?
C3 C9 H9A 109.5 . . ?
C3 C9 H9B 109.5 . . ?
C3 C9 C10 110.6(3) . . ?
H9A C9 H9B 108.1 . . ?
C10 C9 H9A 109.5 . . ?
C10 C9 H9B 109.5 . . ?
C9 C10 H10A 109.5 . . ?
C9 C10 H10B 109.5 . . ?
C9 C10 H10C 109.5 . . ?
H10A C10 H10B 109.5 . . ?
H10A C10 H10C 109.5 . . ?
H10B C10 H10C 109.5 . . ?
C4 C11 H11A 108.3 . . ?
C4 C11 H11B 108.3 . . ?
C4 C11 C12 115.8(3) . . ?
H11A C11 H11B 107.4 . . ?
C12 C11 H11A 108.3 . . ?
C12 C11 H11B 108.3 . . ?
C11 C12 H12A 109.5 . . ?
C11 C12 H12B 109.5 . . ?
C11 C12 H12C 109.5 . . ?
H12A C12 H12B 109.5 . . ?
H12A C12 H12C 109.5 . . ?
H12B C12 H12C 109.5 . . ?
N1 C13 C17 123.1(3) . . ?
N1 C13 C24 116.6(2) . . ?
C17 C13 C24 120.2(3) . . ?
N1 C14 H14 119.0 . . ?
N1 C14 C15 122.1(3) . . ?
C15 C14 H14 119.0 . . ?
C14 C15 H15 120.1 . . ?
C16 C15 C14 119.8(3) . . ?
C16 C15 H15 120.1 . . ?
C15 C16 H16 120.2 . . ?
C15 C16 C17 119.5(3) . . ?
C17 C16 H16 120.2 . . ?
C13 C17 C16 116.9(3) . . ?
C13 C17 C18 118.5(3) . . ?
C16 C17 C18 124.5(3) . . ?
C17 C18 H18 119.4 . . ?
C19 C18 C17 121.3(3) . . ?
C19 C18 H18 119.4 . . ?
C18 C19 H19 119.2 . . ?
C18 C19 C20 121.6(3) . . ?
C20 C19 H19 119.2 . . ?
C21 C20 C19 124.2(3) . . ?
C24 C20 C19 118.0(3) . . ?
C24 C20 C21 117.7(3) . . ?
C20 C21 H21 120.4 . . ?
C22 C21 C20 119.1(3) . . ?
C22 C21 H21 120.4 . . ?
C21 C22 H22 120.2 . . ?
C21 C22 C23 119.6(3) . . ?
C23 C22 H22 120.2 . . ?
N2 C23 C22 122.8(3) . . ?
N2 C23 H23 118.6 . . ?
C22 C23 H23 118.6 . . ?
N2 C24 C13 116.6(3) . . ?
N2 C24 C20 123.0(3) . . ?
C20 C24 C13 120.3(2) . . ?
F1 P1 F4 179.06(13) . . ?
F2 P1 F1 90.76(13) . . ?
F2 P1 F4 88.47(12) . . ?
F3 P1 F1 89.97(12) . . ?
F3 P1 F2 89.09(14) . . ?
F3 P1 F4 89.47(11) . . ?
F3 P1 F6 178.86(14) . . ?
F5 P1 F1 90.33(14) . . ?
F5 P1 F2 178.63(15) . . ?
F5 P1 F3 90.08(15) . . ?
F5 P1 F4 90.43(13) . . ?
F5 P1 F6 90.68(15) . . ?
F6 P1 F1 90.87(12) . . ?
F6 P1 F2 90.13(14) . . ?
F6 P1 F4 89.68(11) . . ?

loop_
_geom_bond_atom_site_label_1
_geom_bond_atom_site_label_2
_geom_bond_distance
_geom_bond_site_symmetry_2
_geom_bond_publ_flag
Br1 Ni1 2.3885(6) . ?
Ni1 N1 1.991(2) . ?
Ni1 N2 2.021(3) . ?
Ni1 C1 2.054(3) . ?
Ni1 C2 2.046(3) . ?
Ni1 C3 1.999(3) . ?
Ni1 C4 2.013(3) . ?
N1 C13 1.359(4) . ?
N1 C14 1.325(4) . ?
N2 C23 1.330(4) . ?
N2 C24 1.362(4) . ?
C1 C2 1.439(4) . ?
C1 C4 1.453(4) . ?
C1 C5 1.491(5) . ?
C2 C3 1.462(4) . ?
C2 C7 1.490(4) . ?
C3 C4 1.469(5) . ?
C3 C9 1.488(4) . ?
C4 C11 1.492(4) . ?
C5 H5A 0.9900 . ?
C5 H5B 0.9900 . ?
C5 C6 1.528(4) . ?
C6 H6A 0.9800 . ?
C6 H6B 0.9800 . ?
C6 H6C 0.9800 . ?
C7 H7A 0.9900 . ?
C7 H7B 0.9900 . ?
C7 C8 1.534(4) . ?
C8 H8A 0.9800 . ?
C8 H8B 0.9800 . ?
C8 H8C 0.9800 . ?
C9 H9A 0.9900 . ?
C9 H9B 0.9900 . ?
C9 C10 1.534(4) . ?
C10 H10A 0.9800 . ?
C10 H10B 0.9800 . ?
C10 H10C 0.9800 . ?
C11 H11A 0.9900 . ?
C11 H11B 0.9900 . ?
C11 C12 1.511(5) . ?
C12 H12A 0.9800 . ?
C12 H12B 0.9800 . ?
C12 H12C 0.9800 . ?
C13 C17 1.403(4) . ?
C13 C24 1.432(4) . ?
C14 H14 0.9500 . ?
C14 C15 1.404(4) . ?
C15 H15 0.9500 . ?
C15 C16 1.365(5) . ?
C16 H16 0.9500 . ?
C16 C17 1.410(5) . ?
C17 C18 1.434(4) . ?
C18 H18 0.9500 . ?
C18 C19 1.346(5) . ?
C19 H19 0.9500 . ?
C19 C20 1.442(4) . ?
C20 C21 1.404(4) . ?
C20 C24 1.404(4) . ?
C21 H21 0.9500 . ?
C21 C22 1.368(4) . ?
C22 H22 0.9500 . ?
C22 C23 1.403(4) . ?
C23 H23 0.9500 . ?
P1 F1 1.595(2) . ?
P1 F2 1.593(2) . ?
P1 F3 1.591(2) . ?
P1 F4 1.6006(18) . ?
P1 F5 1.576(2) . ?
P1 F6 1.591(2) . ?
